data_2001265
loop_
_publ_author_name
'Rodier, N.'
'C\'eolin, R.'
'Agafonov, V.'
'Toscani, S.'
'Dugu\'e, J.'
'Nicola\"i, E.'
'Teulon, J.-M.'

_publ_section_title
;Acide
 4-{6-chloro-3-(4-chlorobenzyl)imidazo[4,5-<i>b</i>]pyridin-2-yl}-3,3-dim\'ethylbutano\"ique
;
_journal_issue 11
_journal_name_full 'Acta Crystallographica Section C'
_journal_page_first 2034
_journal_page_last 2037
_journal_paper_doi 10.1107/S0108270193005001
_journal_volume 49
_journal_year 1993
_chemical_formula_sum 'C19 H19 Cl2 N3 O2'
_chemical_formula_weight 392.29
_space_group_IT_number 2
_space_group_name_Hall '-P 1'
_space_group_name_H-M_alt 'P -1'
_symmetry_cell_setting triclinic
_symmetry_space_group_name_Hall '-P 1'
_symmetry_space_group_name_H-M 'P -1'
_atom_type_scat_source IntTabIV
_cell_angle_alpha 91.637(8)
_cell_angle_beta 111.561(7)
_cell_angle_gamma 96.030(9)
_cell_formula_units_Z 4
_cell_length_a 11.3570(10)
_cell_length_b 11.7330(10)
_cell_length_c 15.2050(10)
_cell_measurement_reflns_used 25
_cell_measurement_temperature 294
_cell_measurement_theta_max 39.83
_cell_measurement_theta_min 23.38
_cell_volume 1868.9(3)
_diffrn_measurement_device 'Enraf-Nonius CAD-4'
_diffrn_measurement_method \q/2\q
_diffrn_radiation_type CuK\=\a
_diffrn_radiation_wavelength 1.5418
_diffrn_reflns_limit_h_max 12
_diffrn_reflns_limit_h_min -12
_diffrn_reflns_limit_k_max 13
_diffrn_reflns_limit_k_min 0
_diffrn_reflns_limit_l_max 16
_diffrn_reflns_limit_l_min -17
_diffrn_reflns_number 5538
_diffrn_reflns_theta_max 60
_diffrn_standards_decay_% 41.1
_diffrn_standards_interval_time 120
_diffrn_standards_number 3
_exptl_absorpt_coefficient_mu 3.33
_exptl_absorpt_correction_type none
_exptl_crystal_colour incolore
_exptl_crystal_density_diffrn 1.394
_exptl_crystal_description parall\'el\'epip\`edique
_exptl_crystal_size_max 0.38
_exptl_crystal_size_mid 0.30
_exptl_crystal_size_min 0.25
_refine_diff_density_max 0.35(5)
_refine_diff_density_min -0.32(5)
_refine_ls_goodness_of_fit_obs 1.79
_refine_ls_hydrogen_treatment refxyz
_refine_ls_number_parameters 602
_refine_ls_number_reflns 4578
_refine_ls_R_factor_obs 0.048
_refine_ls_shift/esd_max 0.08
_refine_ls_structure_factor_coef F
_refine_ls_weighting_details 'w = 1/{1+[(F-21.2)/163.7]^2^}'
_refine_ls_weighting_scheme calc
_refine_ls_wR_factor_obs 0.050
_reflns_number_observed 4578
_reflns_number_total 5538
_reflns_observed_criterion I>=3\s(I)
_cod_data_source_file pa1048.cif
_cod_data_source_block pa1048_structure_1_of_1
_cod_depositor_comments
;
The following automatic conversions were performed:

'_refine_ls_weighting_scheme' value '1/{1+[(F-21.2)/163.7]^2^}' was
changed to 'calc'. New tag '_refine_ls_weighting_details' was
created. The value of the new tag was set to 'w =
1/{1+[(F-21.2)/163.7]^2^}'.

Automatic conversion script
Id: cif_fix_values 3143 2015-03-26 13:38:13Z robertas 
;
_cod_original_cell_volume 1869.1(6)
_cod_database_code 2001265

loop_
_space_group_symop_id
_space_group_symop_operation_xyz
1 x,y,z
2 -x,-y,-z

loop_
_atom_site_label
_atom_site_fract_x
_atom_site_fract_y
_atom_site_fract_z
N(101) .0903(2) .2357(2) .5403(2)
C(102) .1737(3) .2892(3) .5034(2)
N(103) .1200(2) .3621(2) .4413(2)
C(104) -.0050(3) .3568(3) .4362(2)
C(105) -.1057(3) .4132(3) .3836(2)
C(106) -.2166(3) .3861(4) .3982(3)
C(107) -.2265(3) .3068(4) .4617(3)
N(108) -.1305(3) .2502(3) .5137(2)
C(109) -.0240(3) .2789(3) .4980(2)
C(110) .1158(3) .1547(3) .6150(2)
C(111) .1813(3) .2139(3) .7131(2)
C(112) .2960(3) .1868(3) .7736(2)
C(113) .3557(3) .2385(4) .8644(2)
C(114) .2984(3) .3202(3) .8939(2)
C(115) .1840(4) .3490(4) .8354(2)
C(116) .1242(4) .2960(3) .7448(2)
C(117) .3068(3) .2629(3) .5299(2)
C(118) .3336(3) .1880(3) .4544(2)
C(119) .2375(3) .0793(3) .4254(2)
C(120) .2352(3) .0057(3) .3410(2)
O(121) .1185(2) -.0335(2) .28530(10)
O(122) .3281(2) -.0146(2) .3255(2)
C(123) .4696(3) .1605(4) .5017(2)
C(124) .3227(3) .2573(3) .3686(2)
Cl(125) -.35030(10) .45130(10) .33660(10)
Cl(126) .37180(10) .38580(10) 1.00830(7)
N(201) -.0642(2) .2390(2) .0193(2)
C(202) -.1383(3) .2140(3) -.0753(2)
N(203) -.0836(2) .1502(2) -.1186(2)
C(204) .0319(3) .1328(3) -.0504(2)
C(205) .1303(3) .0752(3) -.0542(2)
C(206) .2318(3) .0758(3) .0288(2)
C(207) .2363(3) .1306(3) .1134(2)
N(208) .1425(2) .1881(3) .1182(2)
C(209) .0457(3) .1867(3) .0368(2)
C(210) -.0852(3) .3119(3) .0917(2)
C(211) -.1648(3) .2514(3) .1410(2)
C(212) -.2883(3) .2753(3) .1229(2)
C(213) -.3605(3) .2226(3) .1703(2)
C(214) -.3076(3) .1479(3) .2361(2)
C(215) -.1847(3) .1242(3) .2567(2)
C(216) -.1135(3) .1760(3) .2087(2)
C(217) -.2639(3) .2546(3) -.1239(2)
C(218) -.2653(3) .3609(3) -.1823(2)
C(219) -.2224(4) .3287(3) -.2638(2)
C(220a) -.1573(6) .4400(6) -.2989(4)
C(220b) -.2538(6) .4163(6) -.3377(4)
O(221a) -.2435(4) .4709(4) -.3741(3)
O(221b) -.1406(4) .4797(4) -.3182(3)
O(222a) -.0502(4) .4918(4) -.2613(3)
O(222b) -.3489(4) .4325(4) -.4002(3)
C(223) -.4004(4) .3927(4) -.2204(3)
C(224) -.1765(3) .4618(3) -.1192(2)
Cl(225) .36175(8) .00702(9) .03215(6)
Cl(226) -.39889(8) .08310(10) .29588(6)
H(105) -.098(3) .461(3) .344(2)
H(107) -.307(4) .285(4) .467(3)
H(110) .168(3) .097(3) .605(2)
H('110) .027(3) .118(3) .607(2)
H(112) .329(3) .139(3) .752(2)
H(113) .442(3) .224(3) .906(2)
H(115) .144(3) .399(3) .857(2)
H(116) .036(3) .307(3) .705(2)
H(117) .335(3) .221(3) .594(2)
H('117) .364(3) .330(3) .545(2)
H(119) .149(3) .095(3) .409(2)
H('119) .257(3) .027(3) .479(2)
H(121) .115(3) -.075(3) .237(2)
H(123) .495(3) .114(3) .460(2)
H('123) .533(3) .231(3) .531(2)
H("123) .476(3) .118(3) .557(2)
H(124) .230(3) .265(3) .330(2)
H('124) .351(3) .215(3) .325(2)
H("124) .383(3) .330(3) .393(2)
H(205) .126(3) .041(3) -.108(2)
H(207) .320(3) .132(3) .176(2)
H(210) -.132(3) .374(3) .056(2)
H('210) .007(3) .343(3) .139(2)
H(212) -.331(3) .322(3) .076(2)
H(213) -.452(3) .235(3) .155(2)
H(215) -.147(3) .076(3) .303(2)
H(216) -.025(3) .166(3) .227(2)
H(217) -.304(3) .269(3) -.079(2)
H('217) -.324(3) .186(3) -.167(2)
H(219a) -.298 .292 -.317
H('219a) -.164 .274 -.244
H(219b) -.270 .254 -.294
H('219b) -.136 .322 -.241
H(221a) -.188 .544 -.393
H(223) -.410(3) .452(3) -.261(3)
H('223) -.459(3) .328(3) -.271(3)
H("223) -.431(3) .411(3) -.175(3)
H(224) -.080(3) .448(3) -.091(2)
H('224) -.181(3) .535(3) -.156(2)
H("224) -.198(3) .478(3) -.066(2)

loop_
_geom_angle_atom_site_label_1
_geom_angle_atom_site_label_2
_geom_angle_atom_site_label_3
_geom_angle
_geom_angle_publ_flag
C(102) N(101) C(109) 106.5(3) yes
C(102) N(101) C(110) 128.5(3) yes
C(109) N(101) C(110) 124.9(3) yes
N(101) C(102) N(103) 112.0(3) yes
N(101) C(102) C(117) 122.7(3) yes
N(103) C(102) C(117) 125.3(3) yes
C(102) N(103) C(104) 106.0(3) yes
N(103) C(104) C(105) 132.3(3) yes
N(103) C(104) C(109) 109.3(3) yes
C(105) C(104) C(109) 118.4(3) yes
C(104) C(105) C(106) 115.7(4) yes
C(105) C(106) C(107) 121.7(3) yes
C(105) C(106) Cl(125) 120.2(3) yes
C(107) C(106) Cl(125) 118.1(3) yes
C(106) C(107) N(108) 124.1(4) yes
C(107) N(108) C(109) 112.6(3) yes
N(101) C(109) C(104) 106.2(3) yes
N(101) C(109) N(108) 126.3(3) yes
C(104) C(109) N(108) 127.5(3) yes
N(101) C(110) C(111) 112.6(3) yes
C(110) C(111) C(112) 121.6(3) yes
C(110) C(111) C(116) 120.2(3) yes
C(112) C(111) C(116) 118.2(3) yes
C(111) C(112) C(113) 122.2(4) yes
C(112) C(113) C(114) 118.7(3) yes
C(113) C(114) C(115) 120.6(3) yes
C(113) C(114) Cl(126) 119.4(2) yes
C(115) C(114) Cl(126) 120.0(3) yes
C(114) C(115) C(116) 120.4(4) yes
C(111) C(116) C(115) 119.9(3) yes
C(102) C(117) C(118) 115.9(2) yes
C(117) C(118) C(119) 108.8(3) yes
C(117) C(118) C(123) 106.1(2) yes
C(117) C(118) C(124) 109.4(3) yes
(119) C(118) C(123) 111.8(3) yes
C(119) C(118) C(124) 110.8(2) yes
C(123) C(118) C(124) 109.7(3) yes
C(118) C(119) C(120) 116.0(3) yes
C(119) C(120) O(121) 111.5(3) yes
C(119) C(120) O(122) 125.2(2) yes
O(121) C(120) O(122) 123.3(3) yes
C(202) N(201) C(209) 106.6(2) yes
C(202) N(201) C(210) 130.0(2) yes
C(209) N(201) C(210) 123.3(2) yes
N(201) C(202) N(203) 112.1(2) yes
N(201) C(202) C(217) 124.3(3) yes
N(203) C(202) C(217) 123.5(2) yes
C(202) N(203) C(204) 105.9(2) yes
N(203) C(204) C(205) 132.3(3) yes
N(203) C(204) C(209) 109.9(3) yes
C(205) C(204) C(209) 117.9(2) yes
C(204) C(205) C(206) 116.0(3) yes
C(205) C(206) C(207) 122.2(3) yes
C(205) C(206) Cl(225) 119.9(3) yes
C(207) C(206) Cl(225) 117.9(2) yes
C(206) C(207) N(208) 122.7(2) yes
C(207) N(208) C(209) 113.8(3) yes
N(201) C(209) C(204) 105.4(2) yes
N(201) C(209) N(208) 127.1(3) yes
C(204) C(209) N(208) 127.5(3) yes
N(201) C(210) C(211) 114.7(2) yes
C(210) C(211) C(212) 120.7(3) yes
C(210) C(211) C(216) 120.4(3) yes
C(212) C(211) C(216) 118.8(3) yes
C(211) C(212) C(213) 120.9(3) yes
C(212) C(213) C(214) 118.9(2) yes
C(213) C(214) C(215) 121.4(3) yes
C(213) C(214) Cl(226) 118.4(3) yes
C(215) C(214) Cl(226) 120.1(3) yes
C(214) C(215) C(216) 119.5(3) yes
C(211) C(216) C(215) 120.4(3) yes
C(202) C(217) C(218) 116.6(3) yes
C(217) C(218) C(219) 108.2(3) yes
C(217) C(218) C(223) 108.1(3) yes
C(217) C(218) C(224) 110.1(2) yes
C(219) C(218) C(223) 111.0(3) yes
C(219) C(218) C(224) 110.6(3) yes
C(223) C(218) C(224) 108.8(3) yes
C(218) C(219) C(220a) 112.5(3) yes
C(218) C(219) C(220b) 110.7(4) yes
C(219) C(220a) O(221a) 107.5(5) yes
C(219) C(220b) O(221b) 102.7(4) yes
C(219) C(220a) O(222a) 128.7(5) yes
C(219) C(220b) O(222b) 133.5(6) yes
O(221a) C(220a) O(222a) 123.7(6) yes
O(221b) C(220b) O(222b) 123.8(6) yes

loop_
_geom_bond_atom_site_label_1
_geom_bond_atom_site_label_2
_geom_bond_distance
_geom_bond_publ_flag
N(101) C(102) 1.376(4) yes
N(101) C(109) 1.378(4) yes
N(101) C(110) 1.467(4) yes
C(102) N(103) 1.314(4) yes
C(102) C(117) 1.484(4) yes
N(103) C(104) 1.387(4) yes
C(104) C(105) 1.379(5) yes
C(104) C(109) 1.388(5) yes
C(105) C(106) 1.363(6) yes
C(106) C(107) 1.386(6) yes
C(106) Cl(125) 1.734(4) yes
C(107) N(108) 1.342(5) yes
N(108) C(109) 1.328(5) yes
C(110) C(111) 1.510(4) yes
C(111) C(112) 1.366(4) yes
C(111) C(116) 1.384(6) yes
C(112) C(113) 1.383(5) yes
C(113) C(114) 1.365(6) yes
C(114) C(115) 1.362(5) yes
C(114) Cl(126) 1.742(3) yes
C(115) C(116) 1.386(5) yes
C(117) C(118) 1.562(5) yes
C(118) C(119) 1.528(4) yes
C(118) C(123) 1.519(4) yes
C(118) C(124) 1.531(5) yes
C(119) C(120) 1.518(5) yes
C(120) O(121) 1.308(3) yes
C(120) O(122) 1.207(5) yes
N(201) C(202) 1.377(3) yes
N(201) C(209) 1.391(4) yes
N(201) C(210) 1.477(4) yes
C(202) N(203) 1.322(4) yes
C(202) C(217) 1.483(4) yes
N(203) C(204) 1.380(3) yes
C(204) C(205) 1.382(5) yes
C(204) C(209) 1.400(4) yes
C(205) C(206) 1.360(3) yes
C(206) C(207) 1.403(5) yes
C(206) Cl(225) 1.741(3) yes
C(207) N(208) 1.342(5) yes
N(208) C(209) 1.317(3) yes
C(210) C(211) 1.508(5) yes
C(211) C(212) 1.387(5) yes
C(211) C(216) 1.380(4) yes
C(212) C(213) 1.389(5) yes
C(213) C(214) 1.360(5) yes
C(214) C(215) 1.374(5) yes
C(214) Cl(226) 1.746(4) yes
C(215) C(216) 1.382(5) yes
C(217) C(218) 1.550(5) yes
C(218) C(219) 1.540(6) yes
C(218) C(223) 1.519(5) yes
C(218) C(224) 1.520(4) yes
C(219) C(220a) 1.632(8) yes
C(219) C(220b) 1.515(7) yes
C(220a) O(221a) 1.294(7) yes
C(220b) O(221b) 1.342(7) yes
C(220a) O(222a) 1.221(7) yes
C(220b) O(222b) 1.185(7) yes
C(105) H(105) 0.86(4) yes
C(107) H(107) 0.95(4) yes
C(110) H(110) 0.99(4) yes
C(110) H('110) 1.01(3) yes
C(112) H(112) 0.83(4) yes
C(113) H(113) 0.99(3) yes
C(115) H(115) 0.90(4) yes
C(116) H(116) 0.99(3) yes
C(117) H(117) 1.06(3) yes
C(117) H('117) 0.93(3) yes
C(119) H(119) 0.98(3) yes
C(119) H('119) 1.01(3) yes
O(121) H(121) 0.86(3) yes
C(123) H(123) 0.96(4) yes
C(123) H('123) 1.01(3) yes
C(123) H("123) 0.97(4) yes
C(124) H(124) 1.01(3) yes
C(124) H('124) 0.98(4) yes
C(124) H("124) 1.01(3) yes
C(205) H(205) 0.89(3) yes
C(207) H(207) 1.07(3) yes
C(210) H(210) 1.00(3) yes
C(210) H('210) 1.05(2) yes
C(212) H(212) 0.93(3) yes
C(213) H(213) 1.01(3) yes
C(215) H(215) 0.92(3) yes
C(216) H(216) 0.96(3) yes
C(217) H(217) 0.96(3) yes
C(217) H('217) 1.03(3) yes
C(219) H(219a) 0.98 yes
C(219) H(219b) 0.98 yes
C(219) H('219a) 0.95 yes
C(219) H('219b) 0.93 yes
O(221a) H(221a) 1.11 yes
C(223) H(223) 0.93(4) yes
C(223) H('223) 1.05(3) yes
C(223) H("223) 0.91(5) yes
C(224) H(224) 1.06(3) yes
C(224) H('224) 1.04(3) yes
C(224) H("224) 0.95(4) yes
